data_1531969
loop_
_publ_author_name
'Obbade, S.'
'Yagoubi, S.'
'Saadi, M.'
'Dion, C.'
'Abraham, F.'

_publ_section_title
;
 Synthesis, crystal structure and electrical characterization of two new
 potassium uranyl molybdates K2 (U O2)2 (Mo O4) O2 and K8 (U O2)8 (Mo O5)3
 O6
;
_journal_name_full 'Journal of Solid State Chemistry'
_journal_page_first 19
_journal_page_last 31
_journal_volume 174
_journal_year 2003
_chemical_formula_sum 'K2 Mo O10 U2'
_chemical_name_systematic 'K2 (U O2)2 (Mo O4) O2'
_space_group_IT_number 14
_symmetry_space_group_name_Hall '-P 2ybc'
_symmetry_space_group_name_H-M 'P 1 21/c 1'
_cell_angle_alpha 90
_cell_angle_beta 104.748
_cell_angle_gamma 90
_cell_formula_units_Z 4
_cell_length_a 8.2498
_cell_length_b 15.337
_cell_length_c 8.3514
_cell_volume 1021.867
_citation_journal_id_ASTM JSSCBI
_cod_data_source_file Obbade_JSSCBI_2003_1626.cif
_cod_data_source_block K2Mo1O10U2
_cod_original_formula_sum 'K2 Mo1 O10 U2'
_cod_database_code 1531969

loop_
_symmetry_equiv_pos_as_xyz
x,y,z
-x,y+1/2,-z+1/2
-x,-y,-z
x,-y-1/2,z-1/2

loop_
_atom_site_label
_atom_site_type_symbol
_atom_site_fract_x
_atom_site_fract_y
_atom_site_fract_z
_atom_site_occupancy
_atom_site_U_iso_or_equiv
O6 O-2 0.583 0.2302 0.258 1 0.0
K1 K+1 0.1739 0.7644 0.9244 1 0.0
U1 U+6 0.88389 0.57199 0.10481 1 0.0
Mo1 Mo+6 0.3781 0.2623 0.2103 1 0.0
O9 O-2 0.251 0.169 0.182 1 0.0
O5 O-2 0.717 0.4927 0.097 1 0.0
O1 O-2 0.04 0.6564 0.123 1 0.0
O10 O-2 0.346 0.3282 0.372 1 0.0
O4 O-2 0.101 0.4645 0.148 1 0.0
O2 O-2 0.97 0.3467 0.345 1 0.0
O7 O-2 0.306 0.4984 0.489 1 0.0
O8 O-2 0.337 0.334 0.036 1 0.0
O3 O-2 0.027 0.4565 0.634 1 0.0
U2 U+6 0.13408 0.42554 0.41776 1 0.0
K2 K+1 0.4425 0.5413 0.2251 1 0.0
